data_7209736
loop_
_publ_author_name
'SHI, Fa-Nian'
'Silva, Ana Rosa'
'Yang, Ting-Hai'
'Rocha, Jo\~ao'

_publ_section_title
;
 Mixed Cu(ii)--Bi(iii) metal organic framework with a 2D inorganic
 subnetwork and its catalytic activity
;
_journal_issue 19
_journal_name_full CrystEngComm
_journal_page_first 3776
_journal_paper_doi 10.1039/c3ce27056d
_journal_volume 15
_journal_year 2013
_chemical_formula_sum 'C10 H3 Bi3 Cu N4 O11'
_chemical_formula_weight 1045.64
_chemical_name_systematic
;
?
;
_space_group_IT_number 2
_symmetry_cell_setting triclinic
_symmetry_space_group_name_Hall '-P 1'
_symmetry_space_group_name_H-M 'P -1'
_atom_sites_solution_hydrogens geom
_atom_sites_solution_primary direct
_atom_sites_solution_secondary difmap
_audit_creation_method SHELXL-97
_cell_angle_alpha 71.132(4)
_cell_angle_beta 83.785(4)
_cell_angle_gamma 86.867(4)
_cell_formula_units_Z 2
_cell_length_a 7.0862(5)
_cell_length_b 9.8582(7)
_cell_length_c 12.1267(8)
_cell_measurement_reflns_used 5207
_cell_measurement_temperature 296(2)
_cell_measurement_theta_max 32.21
_cell_measurement_theta_min 2.89
_cell_volume 796.73(10)
_computing_cell_refinement 'Bruker SMART'
_computing_data_collection 'Bruker SMART'
_computing_data_reduction 'Bruker SAINT'
_computing_molecular_graphics 'Bruker SHELXTL'
_computing_publication_material 'Bruker SHELXTL'
_computing_structure_refinement 'SHELXL-97 (Sheldrick, 1997)'
_computing_structure_solution 'SHELXS-97 (Sheldrick, 1990)'
_diffrn_ambient_temperature 296(2)
_diffrn_measured_fraction_theta_full 0.995
_diffrn_measured_fraction_theta_max 0.995
_diffrn_measurement_device_type 'CCD area detector'
_diffrn_measurement_method 'phi and omega scans'
_diffrn_radiation_monochromator graphite
_diffrn_radiation_source 'fine-focus sealed tube'
_diffrn_radiation_type MoK\a
_diffrn_radiation_wavelength 0.71073
_diffrn_reflns_av_R_equivalents 0.0635
_diffrn_reflns_av_sigmaI/netI 0.0653
_diffrn_reflns_limit_h_max 9
_diffrn_reflns_limit_h_min -9
_diffrn_reflns_limit_k_max 13
_diffrn_reflns_limit_k_min -13
_diffrn_reflns_limit_l_max 17
_diffrn_reflns_limit_l_min -17
_diffrn_reflns_number 21057
_diffrn_reflns_theta_full 30.03
_diffrn_reflns_theta_max 30.03
_diffrn_reflns_theta_min 3.54
_exptl_absorpt_coefficient_mu 34.424
_exptl_absorpt_correction_T_max 0.4249
_exptl_absorpt_correction_T_min 0.0675
_exptl_absorpt_correction_type multi-scan
_exptl_absorpt_process_details Sadabs
_exptl_crystal_colour blue
_exptl_crystal_density_diffrn 4.359
_exptl_crystal_density_method 'not measured'
_exptl_crystal_description stick
_exptl_crystal_F_000 914
_exptl_crystal_size_max 0.17
_exptl_crystal_size_mid 0.05
_exptl_crystal_size_min 0.03
_refine_diff_density_max 3.420
_refine_diff_density_min -3.096
_refine_diff_density_rms 0.416
_refine_ls_extinction_method none
_refine_ls_goodness_of_fit_ref 1.044
_refine_ls_hydrogen_treatment mixed
_refine_ls_matrix_type full
_refine_ls_number_parameters 266
_refine_ls_number_reflns 4619
_refine_ls_number_restraints 0
_refine_ls_restrained_S_all 1.044
_refine_ls_R_factor_all 0.0604
_refine_ls_R_factor_gt 0.0414
_refine_ls_shift/su_max 0.000
_refine_ls_shift/su_mean 0.000
_refine_ls_structure_factor_coef Fsqd
_refine_ls_weighting_details 'calc w=1/[\s^2^(Fo^2^)+(0.0438P)^2^+0.0000P] where P=(Fo^2^+2Fc^2^)/3'
_refine_ls_weighting_scheme calc
_refine_ls_wR_factor_gt 0.0887
_refine_ls_wR_factor_ref 0.0955
_reflns_number_gt 3585
_reflns_number_total 4619
_reflns_threshold_expression >2sigma(I)
_cod_data_source_file c3ce27056d.txt
_cod_data_source_block 1
_cod_depositor_comments
;
The following automatic conversions were performed:

'_symmetry_cell_setting' value 'Triclinic' changed to 'triclinic'
according to /home/saulius/struct/CIF-dictionaries/cif_core.dic
dictionary named 'cif_core.dic' version 2.4.2 from
2011-04-26.

'_exptl_absorpt_correction_type' value 'Multi-scan'
changed to 'multi-scan' according to
/home/saulius/struct/CIF-dictionaries/cif_core.dic dictionary named
'cif_core.dic' version 2.4.2 from 2011-04-26.

Automatic conversion script
Id: cif_fix_values 1891 2012-01-12 08:04:46Z andrius 
;
_cod_original_sg_symbol_H-M P-1
_cod_database_code 7209736

loop_
_symmetry_equiv_pos_as_xyz
'x, y, z'
'-x, -y, -z'

loop_
_atom_site_label
_atom_site_type_symbol
_atom_site_fract_x
_atom_site_fract_y
_atom_site_fract_z
_atom_site_U_iso_or_equiv
_atom_site_adp_type
_atom_site_occupancy
_atom_site_symmetry_multiplicity
_atom_site_calc_flag
_atom_site_refinement_flags
Cu1 Cu 0.41371(16) 0.65390(12) 0.24169(11) 0.0208(3) Uani 1 1 d .
Bi1 Bi 0.30085(5) 0.17903(4) 0.36272(3) 0.01779(10) Uani 1 1 d .
Bi2 Bi 0.31709(5) 0.09505(4) 0.05737(3) 0.01579(10) Uani 1 1 d .
Bi3 Bi 0.71226(5) 0.00808(4) 0.23213(3) 0.01485(10) Uani 1 1 d .
C1 C -0.0483(13) 0.2623(10) 0.1917(8) 0.019(2) Uani 1 1 d .
C2 C 0.0186(13) 0.4053(10) 0.1804(9) 0.019(2) Uani 1 1 d .
C3 C -0.0618(14) 0.5406(10) 0.1399(8) 0.0191(19) Uani 1 1 d .
H3 H -0.1740 0.5686 0.1046 0.023 Uiso 1 1 calc R
C4 C 0.0714(13) 0.6265(10) 0.1660(9) 0.019(2) Uani 1 1 d .
C5 C 0.0793(13) 0.7776(10) 0.1527(9) 0.0190(19) Uani 1 1 d .
C6 C 0.7176(14) 0.1388(11) 0.4757(9) 0.024(2) Uani 1 1 d .
C7 C 0.6923(13) 0.2942(11) 0.4345(9) 0.022(2) Uani 1 1 d .
C8 C 0.7819(14) 0.4052(10) 0.4604(9) 0.021(2) Uani 1 1 d .
H8 H 0.8782 0.3981 0.5085 0.025 Uiso 1 1 calc R
C9 C 0.6866(12) 0.5273(10) 0.3943(8) 0.0170(19) Uani 1 1 d .
C10 C 0.7023(13) 0.6812(12) 0.3778(8) 0.024(2) Uani 1 1 d .
N1 N 0.1846(11) 0.4072(8) 0.2294(8) 0.0223(18) Uani 1 1 d .
N2 N 0.2112(11) 0.5451(8) 0.2152(7) 0.0183(17) Uani 1 1 d .
N3 N 0.5590(10) 0.3516(8) 0.3582(7) 0.0174(16) Uani 1 1 d .
N4 N 0.5570(11) 0.4914(8) 0.3377(7) 0.0205(17) Uani 1 1 d .
O1 O 0.0372(9) 0.1533(7) 0.2564(6) 0.0234(15) Uani 1 1 d .
O2 O -0.1836(9) 0.2495(8) 0.1359(6) 0.0241(16) Uani 1 1 d .
O3 O -0.0531(9) 0.8657(7) 0.1135(6) 0.0251(16) Uani 1 1 d .
O4 O 0.2301(9) 0.8170(7) 0.1835(6) 0.0224(15) Uani 1 1 d .
O5 O 0.6313(10) 0.0713(7) 0.4222(6) 0.0225(15) Uani 1 1 d .
O6 O 0.8155(11) 0.0797(7) 0.5570(7) 0.040(2) Uani 1 1 d .
O7 O 0.8053(11) 0.7315(8) 0.4279(7) 0.0310(17) Uani 1 1 d .
O8 O 0.5809(9) 0.7608(7) 0.3051(6) 0.0219(15) Uani 1 1 d .
O9 O 0.4396(9) 0.1166(7) 0.2275(6) 0.0199(14) Uani 1 1 d .
O10 O 0.6001(9) 0.0056(7) 0.0779(5) 0.0165(13) Uani 1 1 d .
O11 O 0.5568(11) 0.7073(8) 0.0532(7) 0.0293(17) Uani 1 1 d .
H11A H 0.506(19) 0.758(16) -0.004(13) 0.06(5) Uiso 1 1 d .

loop_
_atom_site_aniso_label
_atom_site_aniso_U_11
_atom_site_aniso_U_22
_atom_site_aniso_U_33
_atom_site_aniso_U_23
_atom_site_aniso_U_13
_atom_site_aniso_U_12
Cu1 0.0213(6) 0.0118(5) 0.0302(7) -0.0046(5) -0.0133(5) -0.0009(4)
Bi1 0.02237(18) 0.01514(18) 0.01836(19) -0.00772(15) -0.00567(14) 0.00026(14)
Bi2 0.01637(17) 0.01488(17) 0.01827(19) -0.00759(15) -0.00513(13) 0.00238(13)
Bi3 0.01730(17) 0.01245(17) 0.01706(18) -0.00615(14) -0.00642(13) -0.00139(12)
C1 0.025(5) 0.017(5) 0.009(4) 0.002(4) 0.010(4) -0.005(4)
C2 0.020(4) 0.018(5) 0.024(5) -0.014(4) 0.000(4) -0.002(4)
C3 0.022(4) 0.019(5) 0.020(5) -0.009(4) -0.009(4) 0.003(4)
C4 0.019(4) 0.014(4) 0.027(5) -0.010(4) -0.001(4) -0.001(4)
C5 0.021(4) 0.015(4) 0.019(5) -0.001(4) -0.002(4) -0.002(4)
C6 0.026(5) 0.020(5) 0.019(5) 0.000(4) -0.003(4) 0.005(4)
C7 0.024(5) 0.019(5) 0.026(5) -0.011(4) -0.011(4) -0.003(4)
C8 0.026(5) 0.017(5) 0.020(5) -0.004(4) -0.006(4) -0.006(4)
C9 0.015(4) 0.015(4) 0.021(5) -0.006(4) -0.004(4) 0.001(3)
C10 0.016(4) 0.034(6) 0.014(5) 0.003(5) -0.006(4) 0.003(4)
N1 0.026(4) 0.008(3) 0.034(5) -0.006(4) -0.009(4) -0.004(3)
N2 0.022(4) 0.008(3) 0.028(5) -0.006(3) -0.012(3) -0.002(3)
N3 0.019(4) 0.007(3) 0.028(5) -0.008(3) -0.007(3) 0.002(3)
N4 0.022(4) 0.015(4) 0.028(5) -0.008(4) -0.015(4) 0.006(3)
O1 0.024(3) 0.012(3) 0.035(4) -0.006(3) -0.013(3) -0.001(3)
O2 0.022(3) 0.023(4) 0.031(4) -0.008(3) -0.017(3) -0.006(3)
O3 0.024(3) 0.020(3) 0.032(4) -0.006(3) -0.011(3) 0.006(3)
O4 0.025(3) 0.015(3) 0.028(4) -0.006(3) -0.013(3) 0.002(3)
O5 0.033(4) 0.016(3) 0.023(4) -0.008(3) -0.013(3) -0.001(3)
O6 0.047(5) 0.013(3) 0.059(6) 0.004(4) -0.044(5) -0.002(3)
O7 0.045(4) 0.020(4) 0.033(4) -0.010(3) -0.023(4) 0.001(3)
O8 0.021(3) 0.018(3) 0.024(4) -0.001(3) -0.009(3) -0.001(3)
O9 0.019(3) 0.025(4) 0.022(4) -0.014(3) -0.008(3) 0.004(3)
O10 0.020(3) 0.021(3) 0.014(3) -0.013(3) -0.006(3) 0.004(3)
O11 0.038(4) 0.020(4) 0.028(4) -0.003(4) -0.008(4) -0.006(3)

loop_
_atom_type_symbol
_atom_type_description
_atom_type_scat_dispersion_real
_atom_type_scat_dispersion_imag
_atom_type_scat_source
C C 0.0033 0.0016 'International Tables Vol C Tables 4.2.6.8 and 6.1.1.4'
H H 0.0000 0.0000 'International Tables Vol C Tables 4.2.6.8 and 6.1.1.4'
N N 0.0061 0.0033 'International Tables Vol C Tables 4.2.6.8 and 6.1.1.4'
O O 0.0106 0.0060 'International Tables Vol C Tables 4.2.6.8 and 6.1.1.4'
Cu Cu 0.3201 1.2651 'International Tables Vol C Tables 4.2.6.8 and 6.1.1.4'
Bi Bi -4.1077 10.2566 'International Tables Vol C Tables 4.2.6.8 and 6.1.1.4'

loop_
_geom_angle_atom_site_label_1
_geom_angle_atom_site_label_2
_geom_angle_atom_site_label_3
_geom_angle
_geom_angle_site_symmetry_1
_geom_angle_site_symmetry_3
N2 Cu1 N4 97.5(3) . .
N2 Cu1 O8 165.9(3) . .
N4 Cu1 O8 81.2(3) . .
N2 Cu1 O4 81.9(3) . .
N4 Cu1 O4 165.1(3) . .
O8 Cu1 O4 95.8(3) . .
N2 Cu1 O11 94.2(3) . .
N4 Cu1 O11 106.4(3) . .
O8 Cu1 O11 99.6(3) . .
O4 Cu1 O11 88.4(3) . .
O9 Bi1 O1 77.8(2) . .
O9 Bi1 N1 93.3(3) . .
O1 Bi1 N1 65.9(2) . .
O9 Bi1 N3 93.8(2) . .
O1 Bi1 N3 142.1(2) . .
N1 Bi1 N3 78.0(3) . .
O9 Bi1 O6 85.0(3) . 2_656
O1 Bi1 O6 70.4(2) . 2_656
N1 Bi1 O6 135.6(2) . 2_656
N3 Bi1 O6 146.5(2) . 2_656
O9 Bi1 O5 71.3(2) . .
O1 Bi1 O5 142.6(2) . .
N1 Bi1 O5 135.2(2) . .
N3 Bi1 O5 62.1(2) . .
O6 Bi1 O5 86.1(2) 2_656 .
O11 Bi2 O10 87.7(3) 2_665 .
O11 Bi2 O10 90.5(3) 2_665 2_655
O10 Bi2 O10 70.8(3) . 2_655
O11 Bi2 O9 92.1(3) 2_665 .
O10 Bi2 O9 67.8(2) . .
O10 Bi2 O9 138.3(2) 2_655 .
O11 Bi2 O4 167.3(3) 2_665 1_545
O10 Bi2 O4 80.7(2) . 1_545
O10 Bi2 O4 80.7(2) 2_655 1_545
O9 Bi2 O4 88.4(2) . 1_545
O11 Bi2 Bi2 88.9(2) 2_665 2_655
O10 Bi2 Bi2 35.73(15) . 2_655
O10 Bi2 Bi2 35.02(16) 2_655 2_655
O9 Bi2 Bi2 103.46(15) . 2_655
O4 Bi2 Bi2 78.61(14) 1_545 2_655
O11 Bi2 Bi3 91.8(2) 2_665 .
O10 Bi2 Bi3 32.40(15) . .
O10 Bi2 Bi3 102.84(16) 2_655 .
O9 Bi2 Bi3 35.53(14) . .
O4 Bi2 Bi3 81.27(14) 1_545 .
Bi2 Bi2 Bi3 67.926(12) 2_655 .
O10 Bi3 O9 73.2(2) . .
O10 Bi3 O2 90.5(2) . 1_655
O9 Bi3 O2 81.4(2) . 1_655
O10 Bi3 O8 81.0(2) . 1_545
O9 Bi3 O8 95.2(2) . 1_545
O2 Bi3 O8 171.4(2) 1_655 1_545
O10 Bi3 O5 143.3(2) . .
O9 Bi3 O5 70.5(2) . .
O2 Bi3 O5 88.9(2) 1_655 .
O8 Bi3 O5 97.4(2) 1_545 .
O10 Bi3 O3 68.4(2) . 1_645
O9 Bi3 O3 141.5(2) . 1_645
O2 Bi3 O3 100.4(2) 1_655 1_645
O8 Bi3 O3 77.3(2) 1_545 1_645
O5 Bi3 O3 147.4(2) . 1_645
O10 Bi3 Bi2 33.00(16) . .
O9 Bi3 Bi2 40.30(16) . .
O2 Bi3 Bi2 87.70(15) 1_655 .
O8 Bi3 Bi2 84.70(15) 1_545 .
O5 Bi3 Bi2 110.37(15) . .
O3 Bi3 Bi2 101.25(14) 1_645 .
O2 C1 O1 121.6(9) . .
O2 C1 C2 120.3(9) . .
O1 C1 C2 118.0(9) . .
N1 C2 C3 111.6(8) . .
N1 C2 C1 115.6(8) . .
C3 C2 C1 132.4(9) . .
C2 C3 C4 102.1(8) . .
C2 C3 H3 129.0 . .
C4 C3 H3 129.0 . .
N2 C4 C3 109.6(8) . .
N2 C4 C5 116.4(8) . .
C3 C4 C5 134.0(9) . .
O3 C5 O4 121.9(9) . .
O3 C5 C4 122.4(9) . .
O4 C5 C4 115.7(8) . .
O6 C6 O5 124.0(9) . .
O6 C6 C7 120.8(10) . .
O5 C6 C7 115.3(9) . .
N3 C7 C8 110.3(8) . .
N3 C7 C6 118.0(8) . .
C8 C7 C6 131.7(9) . .
C9 C8 C7 101.5(8) . .
C9 C8 H8 129.3 . .
C7 C8 H8 129.3 . .
N4 C9 C8 110.6(8) . .
N4 C9 C10 116.8(8) . .
C8 C9 C10 132.7(9) . .
O7 C10 O8 122.9(10) . .
O7 C10 C9 125.2(9) . .
O8 C10 C9 111.8(9) . .
N2 N1 C2 105.2(7) . .
N2 N1 Bi1 134.0(6) . .
C2 N1 Bi1 117.7(6) . .
C4 N2 N1 111.5(8) . .
C4 N2 Cu1 113.0(6) . .
N1 N2 Cu1 135.4(6) . .
N4 N3 C7 106.8(8) . .
N4 N3 Bi1 132.2(6) . .
C7 N3 Bi1 114.5(6) . .
N3 N4 C9 110.9(7) . .
N3 N4 Cu1 134.8(6) . .
C9 N4 Cu1 114.3(6) . .
C1 O1 Bi1 121.4(6) . .
C1 O2 Bi3 104.4(6) . 1_455
C5 O3 Bi3 127.2(6) . 1_465
C5 O4 Cu1 112.6(6) . .
C5 O4 Bi2 111.8(6) . 1_565
Cu1 O4 Bi2 126.9(3) . 1_565
C6 O5 Bi3 134.1(6) . .
C6 O5 Bi1 114.6(6) . .
Bi3 O5 Bi1 92.9(2) . .
C6 O6 Bi1 104.5(6) . 2_656
C10 O8 Cu1 115.9(6) . .
C10 O8 Bi3 105.5(6) . 1_565
Cu1 O8 Bi3 134.1(3) . 1_565
Bi1 O9 Bi3 125.1(3) . .
Bi1 O9 Bi2 129.3(3) . .
Bi3 O9 Bi2 104.2(2) . .
Bi3 O10 Bi2 114.6(3) . .
Bi3 O10 Bi2 135.4(3) . 2_655
Bi2 O10 Bi2 109.2(3) . 2_655
Bi2 O11 Cu1 128.6(3) 2_665 .
Bi2 O11 H11A 59(10) 2_665 .
Cu1 O11 H11A 123(10) . .

loop_
_geom_bond_atom_site_label_1
_geom_bond_atom_site_label_2
_geom_bond_distance
_geom_bond_site_symmetry_2
Cu1 N2 1.950(7) .
Cu1 N4 1.956(8) .
Cu1 O8 1.991(7) .
Cu1 O4 2.003(7) .
Cu1 O11 2.304(8) .
Bi1 O9 2.067(6) .
Bi1 O1 2.450(7) .
Bi1 N1 2.467(8) .
Bi1 N3 2.549(7) .
Bi1 O6 2.566(7) 2_656
Bi1 O5 2.594(7) .
Bi2 O11 2.153(8) 2_665
Bi2 O10 2.153(6) .
Bi2 O10 2.191(6) 2_655
Bi2 O9 2.397(6) .
Bi2 O4 2.739(7) 1_545
Bi2 Bi2 3.5415(7) 2_655
Bi2 Bi3 3.5938(5) .
Bi3 O10 2.118(6) .
Bi3 O9 2.154(6) .
Bi3 O2 2.404(7) 1_655
Bi3 O8 2.504(7) 1_545
Bi3 O5 2.575(6) .
Bi3 O3 2.709(7) 1_645
C1 O2 1.266(12) .
C1 O1 1.275(11) .
C1 C2 1.471(13) .
C2 N1 1.378(12) .
C2 C3 1.378(13) .
C3 C4 1.427(13) .
C3 H3 0.9300 .
C4 N2 1.309(12) .
C4 C5 1.449(13) .
C5 O3 1.265(11) .
C5 O4 1.287(11) .
C6 O6 1.235(12) .
C6 O5 1.284(12) .
C6 C7 1.457(13) .
C7 N3 1.364(12) .
C7 C8 1.428(13) .
C8 C9 1.397(13) .
C8 H8 0.9300 .
C9 N4 1.330(12) .
C9 C10 1.474(14) .
C10 O7 1.216(12) .
C10 O8 1.332(11) .
N1 N2 1.335(10) .
N3 N4 1.318(10) .
O2 Bi3 2.404(7) 1_455
O3 Bi3 2.709(7) 1_465
O4 Bi2 2.739(7) 1_565
O6 Bi1 2.566(7) 2_656
O8 Bi3 2.504(7) 1_565
O10 Bi2 2.191(6) 2_655
O11 Bi2 2.153(8) 2_665
O11 H11A 0.82(14) .

loop_
_geom_hbond_atom_site_label_D
_geom_hbond_atom_site_label_H
_geom_hbond_atom_site_label_A
_geom_hbond_distance_DH
_geom_hbond_distance_HA
_geom_hbond_distance_DA
_geom_hbond_angle_DHA
_geom_hbond_site_symmetry_A
O11 H11A O10 0.82(14) 2.33(14) 2.984(10) 138(13) 2_665
O11 H11A O9 0.82(14) 2.58(15) 3.281(11) 144(12) 2_665

loop_
_geom_torsion_atom_site_label_1
_geom_torsion_atom_site_label_2
_geom_torsion_atom_site_label_3
_geom_torsion_atom_site_label_4
_geom_torsion
_geom_torsion_site_symmetry_1
_geom_torsion_site_symmetry_4
O11 Bi2 Bi3 O10 -82.9(4) 2_665 .
O10 Bi2 Bi3 O10 8.1(5) 2_655 .
O9 Bi2 Bi3 O10 -174.0(4) . .
O4 Bi2 Bi3 O10 86.4(4) 1_545 .
Bi2 Bi2 Bi3 O10 5.3(3) 2_655 .
O11 Bi2 Bi3 O9 91.1(3) 2_665 .
O10 Bi2 Bi3 O9 174.0(4) . .
O10 Bi2 Bi3 O9 -177.9(3) 2_655 .
O4 Bi2 Bi3 O9 -99.6(3) 1_545 .
Bi2 Bi2 Bi3 O9 179.2(3) 2_655 .
O11 Bi2 Bi3 O2 11.6(3) 2_665 1_655
O10 Bi2 Bi3 O2 94.5(4) . 1_655
O10 Bi2 Bi3 O2 102.6(2) 2_655 1_655
O9 Bi2 Bi3 O2 -79.5(3) . 1_655
O4 Bi2 Bi3 O2 -179.1(2) 1_545 1_655
Bi2 Bi2 Bi3 O2 99.76(17) 2_655 1_655
O11 Bi2 Bi3 O8 -164.5(3) 2_665 1_545
O10 Bi2 Bi3 O8 -81.6(4) . 1_545
O10 Bi2 Bi3 O8 -73.5(2) 2_655 1_545
O9 Bi2 Bi3 O8 104.4(3) . 1_545
O4 Bi2 Bi3 O8 4.8(2) 1_545 1_545
Bi2 Bi2 Bi3 O8 -76.34(16) 2_655 1_545
O11 Bi2 Bi3 O5 99.6(3) 2_665 .
O10 Bi2 Bi3 O5 -177.5(4) . .
O10 Bi2 Bi3 O5 -169.4(2) 2_655 .
O9 Bi2 Bi3 O5 8.5(3) . .
O4 Bi2 Bi3 O5 -91.1(2) 1_545 .
Bi2 Bi2 Bi3 O5 -172.24(16) 2_655 .
O11 Bi2 Bi3 O3 -88.5(3) 2_665 1_645
O10 Bi2 Bi3 O3 -5.7(4) . 1_645
O10 Bi2 Bi3 O3 2.4(2) 2_655 1_645
O9 Bi2 Bi3 O3 -179.6(3) . 1_645
O4 Bi2 Bi3 O3 80.8(2) 1_545 1_645
Bi2 Bi2 Bi3 O3 -0.42(15) 2_655 1_645
O2 C1 C2 N1 -170.1(8) . .
O1 C1 C2 N1 8.2(12) . .
O2 C1 C2 C3 17.4(16) . .
O1 C1 C2 C3 -164.3(10) . .
N1 C2 C3 C4 1.2(11) . .
C1 C2 C3 C4 173.9(10) . .
C2 C3 C4 N2 0.4(11) . .
C2 C3 C4 C5 -177.5(11) . .
N2 C4 C5 O3 -175.3(9) . .
C3 C4 C5 O3 2.5(18) . .
N2 C4 C5 O4 4.6(13) . .
C3 C4 C5 O4 -177.6(10) . .
O6 C6 C7 N3 -169.5(10) . .
O5 C6 C7 N3 10.1(14) . .
O6 C6 C7 C8 9.5(18) . .
O5 C6 C7 C8 -170.9(10) . .
N3 C7 C8 C9 0.8(11) . .
C6 C7 C8 C9 -178.2(11) . .
C7 C8 C9 N4 0.3(11) . .
C7 C8 C9 C10 179.8(10) . .
N4 C9 C10 O7 175.6(9) . .
C8 C9 C10 O7 -3.8(18) . .
N4 C9 C10 O8 -0.8(12) . .
C8 C9 C10 O8 179.8(10) . .
C3 C2 N1 N2 -2.3(11) . .
C1 C2 N1 N2 -176.4(8) . .
C3 C2 N1 Bi1 160.7(6) . .
C1 C2 N1 Bi1 -13.3(10) . .
O9 Bi1 N1 N2 -118.0(9) . .
O1 Bi1 N1 N2 166.9(10) . .
N3 Bi1 N1 N2 -24.8(9) . .
O6 Bi1 N1 N2 155.8(8) 2_656 .
O5 Bi1 N1 N2 -51.5(10) . .
O9 Bi1 N1 C2 85.0(7) . .
O1 Bi1 N1 C2 9.9(6) . .
N3 Bi1 N1 C2 178.2(7) . .
O6 Bi1 N1 C2 -1.2(9) 2_656 .
O5 Bi1 N1 C2 151.6(6) . .
C3 C4 N2 N1 -1.9(11) . .
C5 C4 N2 N1 176.4(8) . .
C3 C4 N2 Cu1 174.7(6) . .
C5 C4 N2 Cu1 -7.0(11) . .
C2 N1 N2 C4 2.6(11) . .
Bi1 N1 N2 C4 -156.3(7) . .
C2 N1 N2 Cu1 -173.0(7) . .
Bi1 N1 N2 Cu1 28.1(14) . .
N4 Cu1 N2 C4 170.4(7) . .
O8 Cu1 N2 C4 86.8(14) . .
O4 Cu1 N2 C4 5.4(7) . .
O11 Cu1 N2 C4 -82.3(7) . .
N4 Cu1 N2 N1 -14.0(10) . .
O8 Cu1 N2 N1 -97.7(14) . .
O4 Cu1 N2 N1 -179.0(10) . .
O11 Cu1 N2 N1 93.2(10) . .
C8 C7 N3 N4 -1.7(11) . .
C6 C7 N3 N4 177.5(9) . .
C8 C7 N3 Bi1 -157.1(6) . .
C6 C7 N3 Bi1 22.2(11) . .
O9 Bi1 N3 N4 118.6(8) . .
O1 Bi1 N3 N4 43.6(10) . .
N1 Bi1 N3 N4 26.0(8) . .
O6 Bi1 N3 N4 -154.7(8) 2_656 .
O5 Bi1 N3 N4 -174.9(9) . .
O9 Bi1 N3 C7 -94.0(7) . .
O1 Bi1 N3 C7 -169.0(6) . .
N1 Bi1 N3 C7 173.4(7) . .
O6 Bi1 N3 C7 -7.4(9) 2_656 .
O5 Bi1 N3 C7 -27.5(6) . .
C7 N3 N4 C9 1.9(11) . .
Bi1 N3 N4 C9 151.1(7) . .
C7 N3 N4 Cu1 -180.0(7) . .
Bi1 N3 N4 Cu1 -30.8(14) . .
C8 C9 N4 N3 -1.5(11) . .
C10 C9 N4 N3 179.0(8) . .
C8 C9 N4 Cu1 -180.0(6) . .
C10 C9 N4 Cu1 0.5(11) . .
N2 Cu1 N4 N3 16.0(10) . .
O8 Cu1 N4 N3 -178.2(10) . .
O4 Cu1 N4 N3 102.6(14) . .
O11 Cu1 N4 N3 -80.7(9) . .
N2 Cu1 N4 C9 -166.0(7) . .
O8 Cu1 N4 C9 -0.1(7) . .
O4 Cu1 N4 C9 -79.3(14) . .
O11 Cu1 N4 C9 97.4(7) . .
O2 C1 O1 Bi1 179.5(6) . .
C2 C1 O1 Bi1 1.2(11) . .
O9 Bi1 O1 C1 -105.1(7) . .
N1 Bi1 O1 C1 -5.8(6) . .
N3 Bi1 O1 C1 -24.7(9) . .
O6 Bi1 O1 C1 166.0(7) 2_656 .
O5 Bi1 O1 C1 -139.8(6) . .
O1 C1 O2 Bi3 18.6(10) . 1_455
C2 C1 O2 Bi3 -163.2(7) . 1_455
O4 C5 O3 Bi3 -67.2(11) . 1_465
C4 C5 O3 Bi3 112.7(9) . 1_465
O3 C5 O4 Cu1 -179.9(7) . .
C4 C5 O4 Cu1 0.1(10) . .
O3 C5 O4 Bi2 -29.8(11) . 1_565
C4 C5 O4 Bi2 150.3(7) . 1_565
N2 Cu1 O4 C5 -3.0(6) . .
N4 Cu1 O4 C5 -91.7(13) . .
O8 Cu1 O4 C5 -169.0(6) . .
O11 Cu1 O4 C5 91.5(6) . .
N2 Cu1 O4 Bi2 -147.7(4) . 1_565
N4 Cu1 O4 Bi2 123.6(11) . 1_565
O8 Cu1 O4 Bi2 46.3(4) . 1_565
O11 Cu1 O4 Bi2 -53.2(4) . 1_565
O6 C6 O5 Bi3 -95.9(12) . .
C7 C6 O5 Bi3 84.5(11) . .
O6 C6 O5 Bi1 142.8(9) . .
C7 C6 O5 Bi1 -36.9(10) . .
O10 Bi3 O5 C6 -134.4(8) . .
O9 Bi3 O5 C6 -126.3(9) . .
O2 Bi3 O5 C6 -45.0(8) 1_655 .
O8 Bi3 O5 C6 140.8(8) 1_545 .
O3 Bi3 O5 C6 62.8(10) 1_645 .
Bi2 Bi3 O5 C6 -132.2(8) . .
O10 Bi3 O5 Bi1 -5.5(5) . .
O9 Bi3 O5 Bi1 2.6(2) . .
O2 Bi3 O5 Bi1 83.9(2) 1_655 .
O8 Bi3 O5 Bi1 -90.2(2) 1_545 .
O3 Bi3 O5 Bi1 -168.2(3) 1_645 .
Bi2 Bi3 O5 Bi1 -3.2(2) . .
O9 Bi1 O5 C6 139.3(7) . .
O1 Bi1 O5 C6 175.3(6) . .
N1 Bi1 O5 C6 64.1(7) . .
N3 Bi1 O5 C6 34.4(6) . .
O6 Bi1 O5 C6 -134.6(7) 2_656 .
O9 Bi1 O5 Bi3 -2.7(2) . .
O1 Bi1 O5 Bi3 33.3(4) . .
N1 Bi1 O5 Bi3 -78.0(4) . .
N3 Bi1 O5 Bi3 -107.7(3) . .
O6 Bi1 O5 Bi3 83.3(3) 2_656 .
O5 C6 O6 Bi1 -21.3(12) . 2_656
C7 C6 O6 Bi1 158.4(8) . 2_656
O7 C10 O8 Cu1 -175.8(8) . .
C9 C10 O8 Cu1 0.7(10) . .
O7 C10 O8 Bi3 24.4(11) . 1_565
C9 C10 O8 Bi3 -159.1(6) . 1_565
N2 Cu1 O8 C10 85.4(13) . .
N4 Cu1 O8 C10 -0.3(7) . .
O4 Cu1 O8 C10 165.0(6) . .
O11 Cu1 O8 C10 -105.7(7) . .
N2 Cu1 O8 Bi3 -122.3(11) . 1_565
N4 Cu1 O8 Bi3 152.0(5) . 1_565
O4 Cu1 O8 Bi3 -42.7(5) . 1_565
O11 Cu1 O8 Bi3 46.6(5) . 1_565
O1 Bi1 O9 Bi3 -154.6(4) . .
N1 Bi1 O9 Bi3 141.0(4) . .
N3 Bi1 O9 Bi3 62.9(4) . .
O6 Bi1 O9 Bi3 -83.5(4) 2_656 .
O5 Bi1 O9 Bi3 4.0(3) . .
O1 Bi1 O9 Bi2 9.7(4) . .
N1 Bi1 O9 Bi2 -54.8(4) . .
N3 Bi1 O9 Bi2 -132.9(4) . .
O6 Bi1 O9 Bi2 80.7(4) 2_656 .
O5 Bi1 O9 Bi2 168.2(5) . .
O10 Bi3 O9 Bi1 170.9(5) . .
O2 Bi3 O9 Bi1 -96.0(4) 1_655 .
O8 Bi3 O9 Bi1 91.9(4) 1_545 .
O5 Bi3 O9 Bi1 -4.1(3) . .
O3 Bi3 O9 Bi1 168.0(3) 1_645 .
Bi2 Bi3 O9 Bi1 167.5(6) . .
O10 Bi3 O9 Bi2 3.4(2) . .
O2 Bi3 O9 Bi2 96.6(3) 1_655 .
O8 Bi3 O9 Bi2 -75.5(3) 1_545 .
O5 Bi3 O9 Bi2 -171.5(3) . .
O3 Bi3 O9 Bi2 0.6(5) 1_645 .
O11 Bi2 O9 Bi1 103.1(4) 2_665 .
O10 Bi2 O9 Bi1 -170.2(5) . .
O10 Bi2 O9 Bi1 -163.7(3) 2_655 .
O4 Bi2 O9 Bi1 -89.6(4) 1_545 .
Bi2 Bi2 O9 Bi1 -167.5(3) 2_655 .
Bi3 Bi2 O9 Bi1 -166.8(6) . .
O11 Bi2 O9 Bi3 -90.2(3) 2_665 .
O10 Bi2 O9 Bi3 -3.5(2) . .
O10 Bi2 O9 Bi3 3.0(5) 2_655 .
O4 Bi2 O9 Bi3 77.2(3) 1_545 .
Bi2 Bi2 O9 Bi3 -0.7(3) 2_655 .
O9 Bi3 O10 Bi2 -4.1(3) . .
O2 Bi3 O10 Bi2 -85.0(3) 1_655 .
O8 Bi3 O10 Bi2 94.2(3) 1_545 .
O5 Bi3 O10 Bi2 3.9(6) . .
O3 Bi3 O10 Bi2 174.0(4) 1_645 .
O9 Bi3 O10 Bi2 -172.8(5) . 2_655
O2 Bi3 O10 Bi2 106.3(5) 1_655 2_655
O8 Bi3 O10 Bi2 -74.6(4) 1_545 2_655
O5 Bi3 O10 Bi2 -164.8(3) . 2_655
O3 Bi3 O10 Bi2 5.3(4) 1_645 2_655
Bi2 Bi3 O10 Bi2 -168.7(7) . 2_655
O11 Bi2 O10 Bi3 97.0(3) 2_665 .
O10 Bi2 O10 Bi3 -171.6(5) 2_655 .
O9 Bi2 O10 Bi3 3.8(3) . .
O4 Bi2 O10 Bi3 -88.3(3) 1_545 .
Bi2 Bi2 O10 Bi3 -171.6(5) 2_655 .
O11 Bi2 O10 Bi2 -91.4(3) 2_665 2_655
O10 Bi2 O10 Bi2 0.0 2_655 2_655
O9 Bi2 O10 Bi2 175.4(4) . 2_655
O4 Bi2 O10 Bi2 83.4(3) 1_545 2_655
Bi3 Bi2 O10 Bi2 171.6(5) . 2_655
N2 Cu1 O11 Bi2 140.3(5) . 2_665
N4 Cu1 O11 Bi2 -120.6(5) . 2_665
O8 Cu1 O11 Bi2 -37.1(5) . 2_665
O4 Cu1 O11 Bi2 58.5(5) . 2_665
